data_7244749
loop_
_publ_author_name
'Dong, Pei-Zhen'
'Qiu, Bin'
'An, Xiao-De'
'Xiao, Jian'

_publ_section_title
;
 Cascade dearomative [4 + 2] cycloaddition of indoles with in situ
 generated ortho-quinone methides: practical access to divergent
 indoline-fused polycycles
;
_journal_issue 9
_journal_name_full 'Green Chemistry'
_journal_page_first 3772
_journal_page_last 3777
_journal_paper_doi 10.1039/D2GC00387B
_journal_volume 24
_journal_year 2022
_chemical_absolute_configuration rm
_chemical_formula_sum 'C27 H25 N O3'
_chemical_formula_weight 411.48
_space_group_crystal_system orthorhombic
_space_group_IT_number 33
_space_group_name_Hall 'P 2c -2n'
_space_group_name_H-M_alt 'P n a 21'
_atom_sites_solution_hydrogens geom
_audit_creation_method SHELXL-2018/3
_audit_update_record
;
2021-05-12 deposited with the CCDC.	2022-04-07 downloaded from the CCDC.
;
_cell_angle_alpha 90
_cell_angle_beta 90
_cell_angle_gamma 90
_cell_formula_units_Z 4
_cell_length_a 24.355(2)
_cell_length_b 6.4076(7)
_cell_length_c 13.2555(16)
_cell_measurement_reflns_used 1302
_cell_measurement_temperature 293(2)
_cell_measurement_theta_max 54.4350
_cell_measurement_theta_min 3.6170
_cell_volume 2068.6(4)
_computing_cell_refinement 'CrysAlisPro 1.171.40.53 (Rigaku OD, 2019)'
_computing_data_collection 'CrysAlisPro 1.171.40.53 (Rigaku OD, 2019)'
_computing_data_reduction 'CrysAlisPro 1.171.40.53 (Rigaku OD, 2019)'
_computing_structure_refinement 'SHELXL-2018/3 (Sheldrick, 2018)'
_computing_structure_solution 'SHELXL-2018/3 (Sheldrick, 2018)'
_diffrn_ambient_temperature 293(2)
_diffrn_measured_fraction_theta_full 1.000
_diffrn_measured_fraction_theta_max 1.000
_diffrn_measurement_device_type 'Xcalibur, Eos, Gemini'
_diffrn_radiation_type CuK\a
_diffrn_radiation_wavelength 1.54184
_diffrn_reflns_av_R_equivalents 0.1340
_diffrn_reflns_av_unetI/netI 0.1343
_diffrn_reflns_Laue_measured_fraction_full 1.000
_diffrn_reflns_Laue_measured_fraction_max 1.000
_diffrn_reflns_limit_h_max 27
_diffrn_reflns_limit_h_min -29
_diffrn_reflns_limit_k_max 6
_diffrn_reflns_limit_k_min -7
_diffrn_reflns_limit_l_max 15
_diffrn_reflns_limit_l_min -15
_diffrn_reflns_number 12326
_diffrn_reflns_point_group_measured_fraction_full 0.910
_diffrn_reflns_point_group_measured_fraction_max 0.910
_diffrn_reflns_theta_full 67.229
_diffrn_reflns_theta_max 67.229
_diffrn_reflns_theta_min 3.630
_diffrn_source 'fine-focus sealed X-ray tube'
_exptl_absorpt_coefficient_mu 0.682
_exptl_absorpt_correction_T_max 1.00000
_exptl_absorpt_correction_T_min 0.83625
_exptl_absorpt_correction_type multi-scan
_exptl_absorpt_process_details sadabs
_exptl_crystal_colour white
_exptl_crystal_density_diffrn 1.321
_exptl_crystal_description block
_exptl_crystal_F_000 872
_exptl_crystal_size_max 0.120
_exptl_crystal_size_mid 0.120
_exptl_crystal_size_min 0.110
_refine_diff_density_max 0.228
_refine_diff_density_min -0.248
_refine_diff_density_rms 0.065
_refine_ls_abs_structure_details
;
 Flack x determined using 324 quotients [(I+)-(I-)]/[(I+)+(I-)]
 (Parsons, Flack and Wagner, Acta Cryst. B69 (2013) 249-259).
;
_refine_ls_abs_structure_Flack 0.0(5)
_refine_ls_extinction_coef 0.0088(12)
_refine_ls_extinction_expression Fc^*^=kFc[1+0.001xFc^2^\l^3^/sin(2\q)]^-1/4^
_refine_ls_extinction_method 'SHELXL-2018/3 (Sheldrick 2018)'
_refine_ls_goodness_of_fit_ref 0.994
_refine_ls_hydrogen_treatment constr
_refine_ls_matrix_type full
_refine_ls_number_parameters 282
_refine_ls_number_reflns 3375
_refine_ls_number_restraints 1
_refine_ls_restrained_S_all 0.994
_refine_ls_R_factor_all 0.1635
_refine_ls_R_factor_gt 0.0842
_refine_ls_shift/su_max 0.000
_refine_ls_shift/su_mean 0.000
_refine_ls_structure_factor_coef Fsqd
_refine_ls_weighting_details 'w=1/[\s^2^(Fo^2^)+(0.1042P)^2^] where P=(Fo^2^+2Fc^2^)/3'
_refine_ls_weighting_scheme calc
_refine_ls_wR_factor_gt 0.1873
_refine_ls_wR_factor_ref 0.2664
_reflns_Friedel_coverage 0.739
_reflns_Friedel_fraction_full 0.812
_reflns_Friedel_fraction_max 0.812
_reflns_number_gt 1495
_reflns_number_total 3375
_reflns_threshold_expression 'I > 2\s(I)'
_cod_data_source_file d2gc00387b2.cif
_cod_data_source_block exp_11683
_cod_depositor_comments 'Adding full bibliography for 7244749--7244751.cif.'
_cod_database_code 7244749
_shelx_shelxl_version_number 2018/3
_shelx_space_group_comment
;
The symmetry employed for this shelxl refinement is uniquely defined
by the following loop, which should always be used as a source of
symmetry information in preference to the above space-group names.
They are only intended as comments.
;
_shelx_estimated_absorpt_t_min 0.923
_shelx_estimated_absorpt_t_max 0.929

loop_
_space_group_symop_operation_xyz
'x, y, z'
'-x, -y, z+1/2'
'x+1/2, -y+1/2, z'
'-x+1/2, y+1/2, z+1/2'

loop_
_atom_site_label
_atom_site_type_symbol
_atom_site_fract_x
_atom_site_fract_y
_atom_site_fract_z
_atom_site_U_iso_or_equiv
_atom_site_adp_type
_atom_site_occupancy
_atom_site_site_symmetry_order
_atom_site_calc_flag
_atom_site_refinement_flags_posn
_atom_site_refinement_flags_adp
_atom_site_refinement_flags_occupancy
_atom_site_disorder_assembly
_atom_site_disorder_group
N1 N 0.8281(4) -0.0022(13) 0.9465(8) 0.063(2) Uani 1 1 d . . . . .
O1 O 0.9357(4) 0.7522(13) 0.5740(7) 0.092(3) Uani 1 1 d . . . . .
O2 O 0.8537(3) 0.6037(13) 0.5211(6) 0.080(3) Uani 1 1 d . . . . .
O3 O 0.8539(4) 0.0798(14) 0.7802(6) 0.086(3) Uani 1 1 d . . . . .
C1 C 0.8875(6) 0.787(2) 0.5146(12) 0.098(5) Uani 1 1 d . . . . .
H1A H 0.897509 0.813372 0.444940 0.117 Uiso 1 1 calc R U . . .
H1B H 0.867627 0.907463 0.539871 0.117 Uiso 1 1 calc R U . . .
C2 C 0.9211(5) 0.5889(17) 0.6375(10) 0.067(3) Uani 1 1 d . . . . .
C3 C 0.9500(5) 0.5102(17) 0.7184(9) 0.064(3) Uani 1 1 d . . . . .
H3 H 0.982948 0.570154 0.738874 0.077 Uiso 1 1 calc R U . . .
C4 C 0.9281(4) 0.3364(17) 0.7691(8) 0.059(3) Uani 1 1 d . . . . .
C5 C 0.8787(4) 0.2492(17) 0.7340(8) 0.056(3) Uani 1 1 d . . . . .
C6 C 0.8509(4) 0.3261(18) 0.6515(9) 0.067(3) Uani 1 1 d . . . . .
H6 H 0.818658 0.264393 0.628453 0.081 Uiso 1 1 calc R U . . .
C7 C 0.8728(5) 0.4979(18) 0.6051(9) 0.067(3) Uani 1 1 d . . . . .
C8 C 0.9560(4) 0.2461(17) 0.8594(8) 0.058(3) Uani 1 1 d . . . . .
H8 H 0.973316 0.360851 0.896459 0.070 Uiso 1 1 calc R U . . .
C9 C 1.0003(5) 0.0765(17) 0.8405(8) 0.061(3) Uani 1 1 d . . . . .
C10 C 1.0382(4) 0.0690(19) 0.7642(9) 0.066(3) Uani 1 1 d . . . . .
H10 H 1.038484 0.168591 0.713202 0.079 Uiso 1 1 calc R U . . .
C11 C 1.0772(5) -0.096(2) 0.7657(10) 0.080(4) Uani 1 1 d . . . . .
H11 H 1.103317 -0.106137 0.714813 0.096 Uiso 1 1 calc R U . . .
C12 C 1.0764(5) -0.242(2) 0.8426(10) 0.076(3) Uani 1 1 d . . . . .
H12 H 1.101736 -0.351110 0.843029 0.091 Uiso 1 1 calc R U . . .
C13 C 1.0375(5) -0.2261(18) 0.9195(9) 0.069(3) Uani 1 1 d . . . . .
H13 H 1.037283 -0.322647 0.971887 0.083 Uiso 1 1 calc R U . . .
C14 C 1.0002(4) -0.0698(17) 0.9177(8) 0.061(3) Uani 1 1 d . . . . .
C15 C 0.9551(4) -0.0160(16) 0.9937(8) 0.060(3) Uani 1 1 d . . . . .
H15A H 0.970140 0.054301 1.052375 0.073 Uiso 1 1 calc R U . . .
H15B H 0.935634 -0.140173 1.015451 0.073 Uiso 1 1 calc R U . . .
C16 C 0.9171(4) 0.1311(15) 0.9326(8) 0.053(2) Uani 1 1 d . . . . .
C17 C 0.8728(4) -0.0011(16) 0.8762(9) 0.057(3) Uani 1 1 d . . . . .
H17 H 0.886315 -0.143850 0.867009 0.068 Uiso 1 1 calc R U . . .
C18 C 0.8300(5) 0.1761(16) 1.0065(8) 0.063(3) Uani 1 1 d . . . . .
C19 C 0.7897(5) 0.2604(18) 1.0693(10) 0.075(3) Uani 1 1 d . . . . .
H19 H 0.755057 0.200614 1.074727 0.090 Uiso 1 1 calc R U . . .
C20 C 0.8038(5) 0.4362(17) 1.1228(10) 0.073(3) Uani 1 1 d . . . . .
H20 H 0.777282 0.496937 1.163924 0.088 Uiso 1 1 calc R U . . .
C21 C 0.8550(5) 0.5275(18) 1.1189(10) 0.076(3) Uani 1 1 d . . . . .
H21 H 0.862945 0.644332 1.157954 0.091 Uiso 1 1 calc R U . . .
C22 C 0.8948(5) 0.4413(16) 1.0553(9) 0.069(3) Uani 1 1 d . . . . .
H22 H 0.929457 0.501616 1.049906 0.083 Uiso 1 1 calc R U . . .
C23 C 0.8818(5) 0.2665(16) 1.0011(8) 0.059(3) Uani 1 1 d . . . . .
C24 C 0.7764(4) -0.1142(16) 0.9300(10) 0.068(3) Uani 1 1 d . . . . .
H24A H 0.750640 -0.019177 0.898267 0.082 Uiso 1 1 calc R U . . .
H24B H 0.761330 -0.151822 0.995286 0.082 Uiso 1 1 calc R U . . .
C25 C 0.7798(4) -0.3042(17) 0.8681(10) 0.069(3) Uani 1 1 d . . . . .
H25A H 0.807868 -0.395967 0.894956 0.083 Uiso 1 1 calc R U . . .
H25B H 0.789912 -0.267459 0.799555 0.083 Uiso 1 1 calc R U . . .
C26 C 0.7244(4) -0.4168(17) 0.8678(12) 0.079(3) Uani 1 1 d . . . . .
H26A H 0.696048 -0.319229 0.847346 0.095 Uiso 1 1 calc R U . . .
H26B H 0.716043 -0.462157 0.935926 0.095 Uiso 1 1 calc R U . . .
C27 C 0.7228(6) -0.6064(19) 0.7975(11) 0.087(4) Uani 1 1 d . . . . .
H27A H 0.725209 -0.560547 0.728725 0.131 Uiso 1 1 calc R U . . .
H27B H 0.689012 -0.680890 0.807334 0.131 Uiso 1 1 calc R U . . .
H27C H 0.753182 -0.696743 0.812456 0.131 Uiso 1 1 calc R U . . .

loop_
_atom_site_aniso_label
_atom_site_aniso_U_11
_atom_site_aniso_U_22
_atom_site_aniso_U_33
_atom_site_aniso_U_23
_atom_site_aniso_U_13
_atom_site_aniso_U_12
N1 0.055(5) 0.062(6) 0.073(6) -0.002(5) 0.009(5) -0.008(4)
O1 0.097(6) 0.084(5) 0.094(7) 0.046(5) -0.016(5) -0.012(5)
O2 0.078(6) 0.089(6) 0.072(6) 0.030(5) -0.008(4) -0.002(5)
O3 0.099(6) 0.095(6) 0.066(6) 0.027(5) -0.012(5) -0.036(5)
C1 0.099(10) 0.094(10) 0.100(11) 0.046(9) -0.026(8) -0.009(8)
C2 0.071(7) 0.061(7) 0.069(8) 0.016(6) -0.008(6) -0.005(5)
C3 0.060(7) 0.069(7) 0.064(7) 0.018(6) -0.006(6) -0.013(6)
C4 0.063(6) 0.065(7) 0.047(6) 0.008(5) 0.000(5) -0.007(5)
C5 0.056(6) 0.062(6) 0.051(7) 0.005(5) 0.003(5) -0.003(5)
C6 0.064(7) 0.076(7) 0.061(7) 0.003(6) 0.000(6) -0.007(6)
C7 0.065(7) 0.073(7) 0.062(7) 0.003(6) -0.002(6) 0.001(6)
C8 0.062(6) 0.059(6) 0.054(6) 0.009(5) 0.002(5) -0.008(5)
C9 0.065(7) 0.066(6) 0.053(7) -0.002(5) -0.001(5) -0.011(5)
C10 0.063(7) 0.079(8) 0.055(7) -0.004(6) 0.000(6) 0.000(6)
C11 0.075(8) 0.095(10) 0.070(9) -0.021(8) 0.000(7) 0.006(7)
C12 0.073(8) 0.082(8) 0.072(8) -0.012(7) -0.005(7) 0.014(7)
C13 0.076(7) 0.065(7) 0.066(8) -0.006(6) 0.000(6) -0.002(6)
C14 0.051(6) 0.071(7) 0.063(7) 0.001(6) 0.004(5) -0.005(5)
C15 0.066(7) 0.060(6) 0.055(6) 0.007(5) -0.007(5) -0.004(5)
C16 0.057(6) 0.051(5) 0.052(6) 0.004(5) 0.004(5) -0.001(5)
C17 0.058(6) 0.061(6) 0.052(6) 0.007(5) 0.013(5) -0.005(5)
C18 0.073(7) 0.051(6) 0.063(7) 0.003(5) 0.004(6) 0.000(5)
C19 0.077(8) 0.069(7) 0.078(9) -0.003(7) 0.003(7) -0.003(6)
C20 0.085(8) 0.060(7) 0.074(8) -0.004(6) 0.012(7) 0.011(6)
C21 0.081(8) 0.066(7) 0.081(9) -0.010(7) 0.007(7) 0.002(6)
C22 0.089(9) 0.057(6) 0.061(7) -0.005(6) 0.016(7) -0.010(6)
C23 0.066(7) 0.058(6) 0.051(7) 0.002(5) 0.010(5) 0.001(5)
C24 0.056(6) 0.065(7) 0.084(8) -0.006(6) 0.000(6) -0.008(5)
C25 0.059(7) 0.074(7) 0.075(8) 0.001(7) 0.002(6) -0.016(5)
C26 0.057(7) 0.070(7) 0.110(10) -0.008(8) -0.011(7) -0.014(6)
C27 0.098(10) 0.078(9) 0.087(10) -0.004(7) -0.014(8) -0.024(8)

loop_
_atom_type_symbol
_atom_type_description
_atom_type_scat_dispersion_real
_atom_type_scat_dispersion_imag
_atom_type_scat_source
C C 0.0181 0.0091 'International Tables Vol C Tables 4.2.6.8 and 6.1.1.4'
H H 0.0000 0.0000 'International Tables Vol C Tables 4.2.6.8 and 6.1.1.4'
N N 0.0311 0.0180 'International Tables Vol C Tables 4.2.6.8 and 6.1.1.4'
O O 0.0492 0.0322 'International Tables Vol C Tables 4.2.6.8 and 6.1.1.4'

loop_
_geom_angle_atom_site_label_1
_geom_angle_atom_site_label_2
_geom_angle_atom_site_label_3
_geom_angle
_geom_angle_site_symmetry_1
_geom_angle_site_symmetry_3
_geom_angle_publ_flag
C18 N1 C17 110.1(9) . . ?
C18 N1 C24 120.9(9) . . ?
C17 N1 C24 123.9(10) . . ?
C2 O1 C1 103.9(9) . . ?
C7 O2 C1 104.8(9) . . ?
C5 O3 C17 122.1(9) . . ?
O1 C1 O2 108.0(9) . . ?
C3 C2 C7 121.4(11) . . ?
C3 C2 O1 128.1(10) . . ?
C7 C2 O1 110.4(10) . . ?
C2 C3 C4 117.9(10) . . ?
C5 C4 C3 118.8(10) . . ?
C5 C4 C8 120.1(10) . . ?
C3 C4 C8 121.1(9) . . ?
C6 C5 O3 114.6(10) . . ?
C6 C5 C4 122.8(10) . . ?
O3 C5 C4 122.5(10) . . ?
C7 C6 C5 116.8(11) . . ?
C6 C7 C2 122.2(12) . . ?
C6 C7 O2 128.5(11) . . ?
C2 C7 O2 109.3(10) . . ?
C4 C8 C16 114.2(8) . . ?
C4 C8 C9 117.3(9) . . ?
C16 C8 C9 101.2(8) . . ?
C10 C9 C14 121.5(11) . . ?
C10 C9 C8 127.8(10) . . ?
C14 C9 C8 110.6(9) . . ?
C9 C10 C11 117.7(11) . . ?
C12 C11 C10 120.4(12) . . ?
C11 C12 C13 119.7(12) . . ?
C14 C13 C12 120.0(12) . . ?
C13 C14 C9 120.7(10) . . ?
C13 C14 C15 129.6(11) . . ?
C9 C14 C15 109.6(9) . . ?
C14 C15 C16 102.8(9) . . ?
C23 C16 C8 116.7(8) . . ?
C23 C16 C15 111.9(9) . . ?
C8 C16 C15 104.7(8) . . ?
C23 C16 C17 101.7(9) . . ?
C8 C16 C17 112.5(9) . . ?
C15 C16 C17 109.5(8) . . ?
N1 C17 O3 109.5(9) . . ?
N1 C17 C16 102.5(9) . . ?
O3 C17 C16 116.4(8) . . ?
C23 C18 N1 110.0(10) . . ?
C23 C18 C19 120.5(10) . . ?
N1 C18 C19 129.5(11) . . ?
C20 C19 C18 116.7(11) . . ?
C19 C20 C21 123.6(12) . . ?
C20 C21 C22 118.8(12) . . ?
C23 C22 C21 118.6(11) . . ?
C22 C23 C18 121.7(10) . . ?
C22 C23 C16 130.4(11) . . ?
C18 C23 C16 107.9(9) . . ?
N1 C24 C25 116.1(9) . . ?
C24 C25 C26 110.0(9) . . ?
C25 C26 C27 113.4(10) . . ?

loop_
_geom_bond_atom_site_label_1
_geom_bond_atom_site_label_2
_geom_bond_distance
_geom_bond_site_symmetry_2
_geom_bond_publ_flag
N1 C18 1.393(13) . ?
N1 C17 1.432(13) . ?
N1 C24 1.467(12) . ?
O1 C2 1.389(13) . ?
O1 C1 1.432(14) . ?
O2 C7 1.385(13) . ?
O2 C1 1.438(14) . ?
O3 C5 1.385(13) . ?
O3 C17 1.448(14) . ?
C2 C3 1.379(15) . ?
C2 C7 1.382(15) . ?
C3 C4 1.406(14) . ?
C4 C5 1.406(14) . ?
C4 C8 1.493(14) . ?
C5 C6 1.377(15) . ?
C6 C7 1.370(16) . ?
C8 C16 1.543(14) . ?
C8 C9 1.552(15) . ?
C9 C10 1.370(15) . ?
C9 C14 1.388(14) . ?
C10 C11 1.422(16) . ?
C11 C12 1.385(18) . ?
C12 C13 1.395(16) . ?
C13 C14 1.353(15) . ?
C14 C15 1.529(15) . ?
C15 C16 1.550(13) . ?
C16 C23 1.523(14) . ?
C16 C17 1.563(14) . ?
C18 C23 1.389(14) . ?
C18 C19 1.395(15) . ?
C19 C20 1.374(15) . ?
C20 C21 1.379(15) . ?
C21 C22 1.399(15) . ?
C22 C23 1.369(14) . ?
C24 C25 1.471(14) . ?
C25 C26 1.530(13) . ?
C26 C27 1.531(16) . ?
